data_7011688
loop_
_publ_author_name
'Schmidt, Ulrich'
'Ilg, Kerstin'
'Brandt, Carsten D.'
'Werner, Helmut'

_publ_section_title
;
 Mono- and di-nuclear palladium(ii) complexes with bulky
 arsino(phosphino)methanes in different coordination modes
;
_journal_issue 14
_journal_name_full 'Journal of the Chemical Society, Dalton Transactions'
_journal_page_first 2815
_journal_paper_doi 10.1039/b202879b
_journal_year 2002
_chemical_formula_sum 'C18 H39 As F6 P2 Pd'
_chemical_formula_weight 612.75
_space_group_IT_number 4
_symmetry_cell_setting monoclinic
_symmetry_space_group_name_Hall 'P 2yb'
_symmetry_space_group_name_H-M 'P 1 21 1'
_atom_sites_solution_hydrogens geom
_atom_sites_solution_primary direct
_atom_sites_solution_secondary difmap
_audit_creation_method SHELXL-97
_cell_angle_alpha 90.00
_cell_angle_beta 113.81(3)
_cell_angle_gamma 90.00
_cell_formula_units_Z 2
_cell_length_a 9.0217(18)
_cell_length_b 17.072(3)
_cell_length_c 9.0882(18)
_cell_measurement_reflns_used 5000
_cell_measurement_temperature 173(2)
_cell_measurement_theta_max 25.00
_cell_measurement_theta_min 2.28
_cell_volume 1280.6(5)
_computing_cell_refinement 'IPDS (STOE)'
_computing_data_collection 'IPDS (STOE)'
_computing_data_reduction 'IPDS (STOE)'
_computing_molecular_graphics 'Zortep (Zsolnay)'
_computing_publication_material 'Zortep (Zsolnay)'
_computing_structure_refinement 'SHELXL-97 (Sheldrick, 1997)'
_computing_structure_solution 'SHELXS-97 (Sheldrick, 1990)'
_diffrn_ambient_temperature 173(2)
_diffrn_measured_fraction_theta_full 0.991
_diffrn_measured_fraction_theta_max 0.991
_diffrn_measurement_device_type 'IPDS (STOE)'
_diffrn_measurement_method 'IPDS (STOE)'
_diffrn_radiation_monochromator graphite
_diffrn_radiation_source 'fine-focus sealed tube'
_diffrn_radiation_type MoK\a
_diffrn_radiation_wavelength 0.71073
_diffrn_reflns_av_R_equivalents 0.0414
_diffrn_reflns_av_sigmaI/netI 0.0323
_diffrn_reflns_limit_h_max 11
_diffrn_reflns_limit_h_min -11
_diffrn_reflns_limit_k_max 22
_diffrn_reflns_limit_k_min -22
_diffrn_reflns_limit_l_max 11
_diffrn_reflns_limit_l_min -11
_diffrn_reflns_number 17768
_diffrn_reflns_theta_full 27.99
_diffrn_reflns_theta_max 27.99
_diffrn_reflns_theta_min 2.39
_exptl_absorpt_coefficient_mu 2.177
_exptl_absorpt_correction_type none
_exptl_crystal_colour yellow
_exptl_crystal_density_diffrn 1.589
_exptl_crystal_density_method 'not measured'
_exptl_crystal_description block
_exptl_crystal_F_000 620
_exptl_crystal_size_max 0.40
_exptl_crystal_size_mid 0.30
_exptl_crystal_size_min 0.30
_refine_diff_density_max 1.014
_refine_diff_density_min -0.567
_refine_diff_density_rms 0.069
_refine_ls_abs_structure_details 'Flack H D (1983), Acta Cryst. A39, 876-881'
_refine_ls_abs_structure_Flack -0.002(7)
_refine_ls_extinction_method none
_refine_ls_goodness_of_fit_ref 1.050
_refine_ls_hydrogen_treatment mixed
_refine_ls_matrix_type full
_refine_ls_number_parameters 347
_refine_ls_number_reflns 6094
_refine_ls_number_restraints 121
_refine_ls_restrained_S_all 1.068
_refine_ls_R_factor_all 0.0278
_refine_ls_R_factor_gt 0.0251
_refine_ls_shift/su_max 0.001
_refine_ls_shift/su_mean 0.000
_refine_ls_structure_factor_coef Fsqd
_refine_ls_weighting_details
;
calc w=1/[\s^2^(Fo^2^)+(0.0373P)^2^+0.1233P] where 
P=(Fo^2^+2Fc^2^)/3
;
_refine_ls_weighting_scheme calc
_refine_ls_wR_factor_gt 0.0610
_refine_ls_wR_factor_ref 0.0620
_reflns_number_gt 5713
_reflns_number_total 6094
_reflns_threshold_expression >2sigma(I)
_cod_data_source_file b202879b.txt
_cod_data_source_block us2cbm
_cod_original_cell_volume 1280.6(4)
_cod_original_sg_symbol_H-M P21
_cod_database_code 7011688

loop_
_symmetry_equiv_pos_as_xyz
'x, y, z'
'-x, y+1/2, -z'

loop_
_atom_site_label
_atom_site_type_symbol
_atom_site_fract_x
_atom_site_fract_y
_atom_site_fract_z
_atom_site_U_iso_or_equiv
_atom_site_adp_type
_atom_site_occupancy
_atom_site_symmetry_multiplicity
_atom_site_calc_flag
_atom_site_refinement_flags
_atom_site_disorder_assembly
_atom_site_disorder_group
Pd Pd 0.30891(3) 0.431670(11) 0.64336(3) 0.02597(6) Uani 1 1 d . B .
As As 0.31951(3) 0.568402(16) 0.58405(3) 0.02435(7) Uani 1 1 d . . .
P1 P 0.56427(9) 0.47266(5) 0.81480(10) 0.02788(15) Uani 1 1 d U . .
P2 P 0.17575(15) 0.27637(7) 1.09652(14) 0.0545(3) Uani 1 1 d U . .
F1 F 0.3297(18) 0.2434(10) 1.066(2) 0.075(3) Uani 0.60 1 d PU A 1
F2 F 0.0504(16) 0.2789(9) 0.9147(16) 0.071(2) Uani 0.60 1 d PU A 1
F3 F 0.1207(9) 0.1825(4) 1.0995(9) 0.0681(16) Uani 0.60 1 d PU A 1
F4 F 0.2856(13) 0.2640(7) 1.2765(10) 0.108(3) Uani 0.60 1 d PU A 1
F5 F 0.2223(15) 0.3597(6) 1.0884(15) 0.113(3) Uani 0.60 1 d PU A 1
F6 F 0.0234(15) 0.2966(5) 1.1409(17) 0.084(2) Uani 0.60 1 d PU A 1
F1^ F 0.289(2) 0.2391(16) 1.027(3) 0.073(5) Uani 0.40 1 d P A 2
F2^ F 0.048(3) 0.2650(16) 0.925(3) 0.119(8) Uani 0.40 1 d P A 2
F3^ F 0.1526(19) 0.2080(7) 1.1740(17) 0.101(5) Uani 0.40 1 d P A 2
F4^ F 0.3250(18) 0.3054(10) 1.2682(15) 0.111(5) Uani 0.40 1 d P A 2
F5^ F 0.225(2) 0.3620(8) 1.0258(12) 0.074(3) Uani 0.40 1 d P A 2
F6^ F 0.064(2) 0.3320(8) 1.147(2) 0.090(5) Uani 0.40 1 d P A 2
C1 C 0.2865(5) 0.3064(2) 0.6680(7) 0.0562(12) Uani 1 1 d . . .
H1A H 0.3501 0.3152 0.6081 0.067 Uiso 1 1 calc R B .
H1B H 0.3271 0.2745 0.7616 0.067 Uiso 1 1 calc R . .
C2 C 0.1359(6) 0.3397(3) 0.6196(6) 0.0562(11) Uani 1 1 d . B .
H2 H 0.0750 0.3299 0.6819 0.067 Uiso 1 1 calc R . .
C3 C 0.0688(5) 0.3861(2) 0.4872(5) 0.0451(9) Uani 1 1 d . . .
H3A H 0.1269 0.3970 0.4226 0.054 Uiso 1 1 calc R B .
H3B H -0.0362 0.4077 0.4594 0.054 Uiso 1 1 calc R . .
C4 C 0.5482(3) 0.57389(19) 0.7378(4) 0.0301(6) Uani 1 1 d . B .
H4A H 0.6224 0.5837 0.6839 0.036 Uiso 1 1 calc R . .
H4B H 0.5662 0.6135 0.8228 0.036 Uiso 1 1 calc R . .
C10 C 0.5905(4) 0.4791(2) 1.0274(4) 0.0402(8) Uani 1 1 d . B .
H10 H 0.4856 0.4989 1.0259 0.048 Uiso 1 1 calc R . .
C11 C 0.6154(7) 0.3975(3) 1.1017(6) 0.0659(13) Uani 1 1 d . . .
H11A H 0.7250 0.3792 1.1224 0.099 Uiso 1 1 calc R B .
H11B H 0.5358 0.3614 1.0274 0.099 Uiso 1 1 calc R . .
H11C H 0.6015 0.3995 1.2031 0.099 Uiso 1 1 calc R . .
C12 C 0.7211(7) 0.5352(3) 1.1323(5) 0.0692(14) Uani 1 1 d . . .
H12A H 0.7126 0.5417 1.2358 0.104 Uiso 1 1 calc R B .
H12B H 0.7068 0.5861 1.0784 0.104 Uiso 1 1 calc R . .
H12C H 0.8280 0.5140 1.1504 0.104 Uiso 1 1 calc R . .
C20 C 0.7483(4) 0.4270(3) 0.8092(5) 0.0464(8) Uani 1 1 d U B .
H20 H 0.7761 0.3805 0.8823 0.056 Uiso 1 1 calc R . .
C21 C 0.8940(5) 0.4787(3) 0.8623(9) 0.0822(19) Uani 1 1 d U . .
H21A H 0.9849 0.4498 0.8553 0.123 Uiso 1 1 calc R B .
H21B H 0.9225 0.4952 0.9737 0.123 Uiso 1 1 calc R . .
H21C H 0.8702 0.5249 0.7926 0.123 Uiso 1 1 calc R . .
C22 C 0.7123(7) 0.3978(4) 0.6406(9) 0.096(2) Uani 1 1 d U . .
H22A H 0.6894 0.4425 0.5670 0.144 Uiso 1 1 calc R B .
H22B H 0.6179 0.3630 0.6054 0.144 Uiso 1 1 calc R . .
H22C H 0.8062 0.3690 0.6405 0.144 Uiso 1 1 calc R . .
C30 C 0.1974(4) 0.6440(2) 0.6602(4) 0.0357(7) Uani 1 1 d . B .
C31 C 0.0166(5) 0.6308(3) 0.5653(6) 0.0533(10) Uani 1 1 d . . .
H31A H -0.0444 0.6638 0.6095 0.080 Uiso 1 1 calc R B .
H31B H -0.0093 0.5756 0.5731 0.080 Uiso 1 1 calc R . .
H31C H -0.0127 0.6445 0.4523 0.080 Uiso 1 1 calc R . .
C32 C 0.2437(6) 0.7282(2) 0.6467(7) 0.0598(12) Uani 1 1 d . . .
H32A H 0.2145 0.7411 0.5333 0.090 Uiso 1 1 calc R B .
H32B H 0.3607 0.7347 0.7070 0.090 Uiso 1 1 calc R . .
H32C H 0.1858 0.7631 0.6910 0.090 Uiso 1 1 calc R . .
C33 C 0.2411(6) 0.6225(3) 0.8374(5) 0.0595(12) Uani 1 1 d . . .
H33A H 0.3578 0.6295 0.8992 0.089 Uiso 1 1 calc R B .
H33B H 0.2120 0.5678 0.8444 0.089 Uiso 1 1 calc R . .
H33C H 0.1814 0.6566 0.8813 0.089 Uiso 1 1 calc R . .
C40 C 0.3209(4) 0.5969(2) 0.3708(4) 0.0452(9) Uani 1 1 d D B 2
C41 C 0.4441(16) 0.6615(8) 0.395(2) 0.055(3) Uani 0.50 1 d PDU B 2
H41A H 0.4446 0.6761 0.2910 0.083 Uiso 0.50 1 calc PR B 2
H41B H 0.5519 0.6429 0.4667 0.083 Uiso 0.50 1 calc PR B 2
H41C H 0.4152 0.7073 0.4431 0.083 Uiso 0.50 1 calc PR B 2
C42 C 0.3622(18) 0.5234(7) 0.3002(18) 0.063(4) Uani 0.50 1 d PDU B 2
H42A H 0.2795 0.4834 0.2849 0.094 Uiso 0.50 1 calc PR B 2
H42B H 0.4682 0.5036 0.3740 0.094 Uiso 0.50 1 calc PR B 2
H42C H 0.3655 0.5360 0.1964 0.094 Uiso 0.50 1 calc PR B 2
C43 C 0.1512(11) 0.6237(9) 0.261(2) 0.064(4) Uani 0.50 1 d PDU B 2
H43A H 0.1479 0.6354 0.1538 0.095 Uiso 0.50 1 calc PR B 2
H43B H 0.1231 0.6709 0.3053 0.095 Uiso 0.50 1 calc PR B 2
H43C H 0.0733 0.5820 0.2518 0.095 Uiso 0.50 1 calc PR B 2
C41^ C 0.396(2) 0.6756(10) 0.362(3) 0.078(6) Uani 0.50 1 d PDU B 1
H41D H 0.4308 0.6751 0.2730 0.118 Uiso 0.50 1 calc PR B 1
H41E H 0.4900 0.6851 0.4633 0.118 Uiso 0.50 1 calc PR B 1
H41F H 0.3159 0.7172 0.3446 0.118 Uiso 0.50 1 calc PR B 1
C42^ C 0.4250(18) 0.5323(9) 0.343(2) 0.082(5) Uani 0.50 1 d PDU B 1
H42D H 0.3970 0.4817 0.3757 0.124 Uiso 0.50 1 calc PR B 1
H42E H 0.5398 0.5435 0.4067 0.124 Uiso 0.50 1 calc PR B 1
H42F H 0.4048 0.5305 0.2286 0.124 Uiso 0.50 1 calc PR B 1
C43^ C 0.1506(14) 0.5861(11) 0.243(2) 0.081(6) Uani 0.50 1 d PDU B 1
H43D H 0.0859 0.6328 0.2394 0.122 Uiso 0.50 1 calc PR B 1
H43E H 0.1008 0.5402 0.2699 0.122 Uiso 0.50 1 calc PR B 1
H43F H 0.1550 0.5782 0.1384 0.122 Uiso 0.50 1 calc PR B 1

loop_
_atom_site_aniso_label
_atom_site_aniso_U_11
_atom_site_aniso_U_22
_atom_site_aniso_U_33
_atom_site_aniso_U_23
_atom_site_aniso_U_13
_atom_site_aniso_U_12
Pd 0.02631(10) 0.02223(9) 0.03251(11) -0.00309(9) 0.01512(9) -0.00344(9)
As 0.02392(14) 0.02302(13) 0.02533(14) 0.00056(11) 0.00913(11) -0.00066(11)
P1 0.0222(4) 0.0245(3) 0.0358(4) 0.0041(3) 0.0106(3) 0.0017(3)
P2 0.0559(7) 0.0612(7) 0.0491(6) 0.0100(5) 0.0241(5) 0.0216(5)
F1 0.066(5) 0.058(4) 0.122(8) 0.036(5) 0.060(5) 0.019(4)
F2 0.077(5) 0.086(5) 0.047(3) 0.022(3) 0.020(3) 0.013(4)
F3 0.067(3) 0.053(3) 0.090(4) 0.022(3) 0.038(3) 0.008(2)
F4 0.097(6) 0.138(7) 0.055(3) -0.011(4) -0.007(3) 0.029(5)
F5 0.090(6) 0.046(3) 0.181(9) -0.003(5) 0.031(6) -0.001(3)
F6 0.087(4) 0.097(5) 0.083(4) 0.009(6) 0.049(4) 0.039(5)
F1^ 0.073(11) 0.074(8) 0.093(10) 0.017(6) 0.056(9) 0.033(8)
F2^ 0.133(14) 0.140(18) 0.078(11) -0.025(11) 0.036(9) -0.072(12)
F3^ 0.149(12) 0.073(7) 0.133(11) 0.038(7) 0.112(11) 0.003(7)
F4^ 0.081(7) 0.162(14) 0.058(6) 0.030(8) -0.004(5) -0.014(8)
F5^ 0.108(8) 0.048(4) 0.062(5) 0.015(4) 0.031(5) 0.028(5)
F6^ 0.108(11) 0.110(10) 0.074(6) 0.020(9) 0.060(8) 0.066(9)
C1 0.061(3) 0.0158(15) 0.106(4) 0.0007(18) 0.048(3) -0.0069(15)
C2 0.056(3) 0.047(2) 0.071(3) -0.008(2) 0.031(2) -0.025(2)
C3 0.0344(19) 0.045(2) 0.053(2) -0.0130(17) 0.0144(17) -0.0222(16)
C4 0.0244(13) 0.0258(13) 0.0361(15) 0.0032(13) 0.0081(12) -0.0018(12)
C10 0.0326(17) 0.047(2) 0.0393(19) 0.0129(16) 0.0126(15) 0.0003(14)
C11 0.077(3) 0.057(3) 0.051(2) 0.024(2) 0.013(2) -0.005(2)
C12 0.080(3) 0.079(3) 0.040(2) -0.004(2) 0.015(2) -0.032(3)
C20 0.0353(16) 0.0328(15) 0.080(2) 0.0105(19) 0.0326(17) 0.0088(15)
C21 0.033(2) 0.075(4) 0.142(5) -0.034(3) 0.040(3) -0.0061(19)
C22 0.056(3) 0.116(4) 0.127(4) -0.058(4) 0.048(3) 0.007(3)
C30 0.0331(17) 0.0318(15) 0.0415(18) -0.0040(13) 0.0144(15) 0.0116(13)
C31 0.0294(19) 0.060(3) 0.067(3) -0.003(2) 0.0162(19) 0.0122(17)
C32 0.060(3) 0.0224(16) 0.090(3) -0.0060(19) 0.023(3) 0.0090(17)
C33 0.069(3) 0.075(3) 0.042(2) -0.004(2) 0.029(2) 0.029(2)
C40 0.047(2) 0.062(2) 0.0284(16) 0.0059(15) 0.0169(16) -0.0132(17)
C41 0.064(7) 0.062(6) 0.040(9) 0.031(5) 0.021(7) -0.008(6)
C42 0.096(8) 0.067(5) 0.043(7) -0.013(4) 0.047(6) -0.016(5)
C43 0.044(5) 0.110(13) 0.027(5) 0.020(7) 0.003(4) -0.010(6)
C41^ 0.108(13) 0.075(9) 0.038(8) 0.029(6) 0.015(9) -0.038(10)
C42^ 0.103(11) 0.113(10) 0.055(9) -0.031(6) 0.056(9) -0.012(9)
C43^ 0.071(7) 0.130(15) 0.027(5) 0.011(9) 0.004(5) -0.030(8)

loop_
_atom_type_symbol
_atom_type_description
_atom_type_scat_dispersion_real
_atom_type_scat_dispersion_imag
_atom_type_scat_source
C C 0.0033 0.0016 'International Tables Vol C Tables 4.2.6.8 and 6.1.1.4'
H H 0.0000 0.0000 'International Tables Vol C Tables 4.2.6.8 and 6.1.1.4'
F F 0.0171 0.0103 'International Tables Vol C Tables 4.2.6.8 and 6.1.1.4'
P P 0.1023 0.0942 'International Tables Vol C Tables 4.2.6.8 and 6.1.1.4'
As As 0.0499 2.0058 'International Tables Vol C Tables 4.2.6.8 and 6.1.1.4'
Pd Pd -0.9988 1.0072 'International Tables Vol C Tables 4.2.6.8 and 6.1.1.4'

loop_
_geom_angle_atom_site_label_1
_geom_angle_atom_site_label_2
_geom_angle_atom_site_label_3
_geom_angle
_geom_angle_site_symmetry_1
_geom_angle_site_symmetry_3
_geom_angle_publ_flag
C2 Pd C1 36.92(18) . . ?
C2 Pd C3 36.37(18) . . ?
C1 Pd C3 66.98(18) . . ?
C2 Pd P1 140.47(14) . . ?
C1 Pd P1 109.80(13) . . ?
C3 Pd P1 176.72(12) . . ?
C2 Pd As 140.74(14) . . ?
C1 Pd As 173.60(15) . . ?
C3 Pd As 108.46(11) . . ?
P1 Pd As 74.81(2) . . ?
C4 As C30 106.87(15) . . ?
C4 As C40 105.08(14) . . ?
C30 As C40 113.50(15) . . ?
C4 As Pd 90.70(9) . . ?
C30 As Pd 118.20(11) . . ?
C40 As Pd 117.97(11) . . ?
C4 P1 C10 107.29(16) . . ?
C4 P1 C20 108.47(16) . . ?
C10 P1 C20 108.33(18) . . ?
C4 P1 Pd 97.11(10) . . ?
C10 P1 Pd 113.23(12) . . ?
C20 P1 Pd 121.02(15) . . ?
F3^ P2 F5 155.1(8) . . ?
F3^ P2 F2^ 101.5(12) . . ?
F5 P2 F2^ 100.4(11) . . ?
F3^ P2 F1^ 96.8(11) . . ?
F5 P2 F1^ 97.3(12) . . ?
F2^ P2 F1^ 83.2(14) . . ?
F3^ P2 F4 61.5(7) . . ?
F5 P2 F4 96.3(6) . . ?
F2^ P2 F4 163.0(11) . . ?
F1^ P2 F4 97.4(9) . . ?
F3^ P2 F2 110.7(9) . . ?
F5 P2 F2 91.1(7) . . ?
F2^ P2 F2 9.4(15) . . ?
F1^ P2 F2 84.0(9) . . ?
F4 P2 F2 172.2(8) . . ?
F3^ P2 F6^ 96.3(7) . . ?
F5 P2 F6^ 70.6(8) . . ?
F2^ P2 F6^ 93.8(14) . . ?
F1^ P2 F6^ 166.9(11) . . ?
F4 P2 F6^ 89.1(8) . . ?
F2 P2 F6^ 91.0(9) . . ?
F3^ P2 F6 75.1(6) . . ?
F5 P2 F6 95.3(6) . . ?
F2^ P2 F6 85.1(13) . . ?
F1^ P2 F6 164.1(11) . . ?
F4 P2 F6 90.7(7) . . ?
F2 P2 F6 86.2(7) . . ?
F6^ P2 F6 25.1(6) . . ?
F3^ P2 F1 96.1(8) . . ?
F5 P2 F1 92.6(8) . . ?
F2^ P2 F1 97.3(14) . . ?
F1^ P2 F1 14.2(14) . . ?
F4 P2 F1 84.6(7) . . ?
F2 P2 F1 97.5(8) . . ?
F6^ P2 F1 161.4(9) . . ?
F6 P2 F1 171.2(6) . . ?
F3^ P2 F4^ 90.3(8) . . ?
F5 P2 F4^ 68.1(7) . . ?
F2^ P2 F4^ 168.2(11) . . ?
F1^ P2 F4^ 95.0(10) . . ?
F4 P2 F4^ 28.8(5) . . ?
F2 P2 F4^ 158.9(8) . . ?
F6^ P2 F4^ 85.3(10) . . ?
F6 P2 F4^ 98.6(8) . . ?
F1 P2 F4^ 80.8(10) . . ?
F3^ P2 F3 26.6(6) . . ?
F5 P2 F3 178.3(6) . . ?
F2^ P2 F3 77.9(10) . . ?
F1^ P2 F3 82.1(11) . . ?
F4 P2 F3 85.4(5) . . ?
F2 P2 F3 87.2(6) . . ?
F6^ P2 F3 109.9(6) . . ?
F6 P2 F3 85.0(4) . . ?
F1 P2 F3 87.2(6) . . ?
F4^ P2 F3 113.6(6) . . ?
F3^ P2 F5^ 172.6(8) . . ?
F5 P2 F5^ 19.0(7) . . ?
F2^ P2 F5^ 85.9(10) . . ?
F1^ P2 F5^ 83.4(11) . . ?
F4 P2 F5^ 111.0(7) . . ?
F2 P2 F5^ 76.7(8) . . ?
F6^ P2 F5^ 83.7(7) . . ?
F6 P2 F5^ 106.4(6) . . ?
F1 P2 F5^ 82.3(8) . . ?
F4^ P2 F5^ 82.3(7) . . ?
F3 P2 F5^ 159.4(5) . . ?
C2 C1 Pd 71.3(2) . . ?
C3 C2 C1 123.7(4) . . ?
C3 C2 Pd 73.2(2) . . ?
C1 C2 Pd 71.8(2) . . ?
C2 C3 Pd 70.4(2) . . ?
P1 C4 As 97.09(14) . . ?
C12 C10 C11 111.1(4) . . ?
C12 C10 P1 115.6(3) . . ?
C11 C10 P1 110.0(3) . . ?
C21 C20 C22 108.8(4) . . ?
C21 C20 P1 115.1(3) . . ?
C22 C20 P1 109.7(3) . . ?
C32 C30 C31 111.2(3) . . ?
C32 C30 C33 110.4(4) . . ?
C31 C30 C33 108.7(4) . . ?
C32 C30 As 112.1(3) . . ?
C31 C30 As 108.9(3) . . ?
C33 C30 As 105.4(2) . . ?
C41 C40 C43^ 131.0(10) . . ?
C41 C40 C41^ 18.2(11) . . ?
C43^ C40 C41^ 113.8(11) . . ?
C41 C40 C42 111.8(11) . . ?
C43^ C40 C42 85.5(10) . . ?
C41^ C40 C42 121.1(14) . . ?
C41 C40 C43 111.1(9) . . ?
C43^ C40 C43 25.1(9) . . ?
C41^ C40 C43 93.0(10) . . ?
C42 C40 C43 108.8(9) . . ?
C41 C40 C42^ 94.9(12) . . ?
C43^ C40 C42^ 106.5(11) . . ?
C41^ C40 C42^ 108.1(14) . . ?
C42 C40 C42^ 21.2(8) . . ?
C43 C40 C42^ 128.8(10) . . ?
C41 C40 As 109.1(8) . . ?
C43^ C40 As 108.0(9) . . ?
C41^ C40 As 116.2(10) . . ?
C42 C40 As 107.8(7) . . ?
C43 C40 As 108.2(8) . . ?
C42^ C40 As 103.2(8) . . ?

loop_
_geom_bond_atom_site_label_1
_geom_bond_atom_site_label_2
_geom_bond_distance
_geom_bond_site_symmetry_2
_geom_bond_publ_flag
Pd C2 2.162(4) . ?
Pd C1 2.169(3) . ?
Pd C3 2.197(4) . ?
Pd P1 2.3079(12) . ?
Pd As 2.4063(6) . ?
As C4 1.973(3) . ?
As C30 1.993(3) . ?
As C40 2.003(3) . ?
P1 C4 1.848(3) . ?
P1 C10 1.852(4) . ?
P1 C20 1.853(3) . ?
P2 F3^ 1.422(10) . ?
P2 F5 1.494(10) . ?
P2 F2^ 1.54(3) . ?
P2 F1^ 1.54(2) . ?
P2 F4 1.547(8) . ?
P2 F2 1.582(13) . ?
P2 F6^ 1.584(12) . ?
P2 F6 1.618(10) . ?
P2 F1 1.623(15) . ?
P2 F4^ 1.672(13) . ?
P2 F3 1.680(7) . ?
P2 F5^ 1.724(13) . ?
C1 C2 1.371(7) . ?
C2 C3 1.361(7) . ?
C10 C12 1.519(6) . ?
C10 C11 1.524(6) . ?
C20 C21 1.492(6) . ?
C20 C22 1.517(7) . ?
C30 C32 1.516(5) . ?
C30 C31 1.522(5) . ?
C30 C33 1.539(6) . ?
C40 C41 1.517(7) . ?
C40 C43^ 1.517(8) . ?
C40 C41^ 1.520(7) . ?
C40 C42 1.523(7) . ?
C40 C43 1.523(7) . ?
C40 C42^ 1.535(7) . ?

loop_
_geom_torsion_atom_site_label_1
_geom_torsion_atom_site_label_2
_geom_torsion_atom_site_label_3
_geom_torsion_atom_site_label_4
_geom_torsion
_geom_torsion_site_symmetry_1
_geom_torsion_site_symmetry_2
_geom_torsion_site_symmetry_3
_geom_torsion_site_symmetry_4
_geom_torsion_publ_flag
C2 Pd As C4 162.2(2) . . . . ?
C1 Pd As C4 -133.1(10) . . . . ?
C3 Pd As C4 -176.73(14) . . . . ?
P1 Pd As C4 3.63(9) . . . . ?
C2 Pd As C30 52.5(2) . . . . ?
C1 Pd As C30 117.3(10) . . . . ?
C3 Pd As C30 73.65(17) . . . . ?
P1 Pd As C30 -105.99(12) . . . . ?
C2 Pd As C40 -90.3(2) . . . . ?
C1 Pd As C40 -25.6(10) . . . . ?
C3 Pd As C40 -69.20(16) . . . . ?
P1 Pd As C40 111.16(12) . . . . ?
C2 Pd P1 C4 -162.6(2) . . . . ?
C1 Pd P1 C4 171.43(17) . . . . ?
C3 Pd P1 C4 -177.9(19) . . . . ?
As Pd P1 C4 -3.91(10) . . . . ?
C2 Pd P1 C10 -50.3(2) . . . . ?
C1 Pd P1 C10 -76.3(2) . . . . ?
C3 Pd P1 C10 -66(2) . . . . ?
As Pd P1 C10 108.40(14) . . . . ?
C2 Pd P1 C20 80.8(3) . . . . ?
C1 Pd P1 C20 54.8(2) . . . . ?
C3 Pd P1 C20 66(2) . . . . ?
As Pd P1 C20 -120.50(15) . . . . ?
C3 Pd C1 C2 -27.0(3) . . . . ?
P1 Pd C1 C2 152.3(3) . . . . ?
As Pd C1 C2 -72.4(11) . . . . ?
Pd C1 C2 C3 54.2(4) . . . . ?
C1 Pd C2 C3 -135.2(4) . . . . ?
P1 Pd C2 C3 -178.54(19) . . . . ?
As Pd C2 C3 35.2(4) . . . . ?
C3 Pd C2 C1 135.2(4) . . . . ?
P1 Pd C2 C1 -43.4(4) . . . . ?
As Pd C2 C1 170.3(2) . . . . ?
C1 C2 C3 Pd -53.6(4) . . . . ?
C1 Pd C3 C2 27.4(3) . . . . ?
P1 Pd C3 C2 16(2) . . . . ?
As Pd C3 C2 -157.4(2) . . . . ?
C10 P1 C4 As -112.44(16) . . . . ?
C20 P1 C4 As 130.74(17) . . . . ?
Pd P1 C4 As 4.64(12) . . . . ?
C30 As C4 P1 115.42(16) . . . . ?
C40 As C4 P1 -123.70(15) . . . . ?
Pd As C4 P1 -4.42(11) . . . . ?
C4 P1 C10 C12 -49.6(4) . . . . ?
C20 P1 C10 C12 67.4(4) . . . . ?
Pd P1 C10 C12 -155.5(3) . . . . ?
C4 P1 C10 C11 -176.4(3) . . . . ?
C20 P1 C10 C11 -59.5(3) . . . . ?
Pd P1 C10 C11 77.7(3) . . . . ?
C4 P1 C20 C21 41.7(5) . . . . ?
C10 P1 C20 C21 -74.4(4) . . . . ?
Pd P1 C20 C21 152.4(4) . . . . ?
C4 P1 C20 C22 -81.4(4) . . . . ?
C10 P1 C20 C22 162.4(4) . . . . ?
Pd P1 C20 C22 29.3(4) . . . . ?
C4 As C30 C32 67.4(3) . . . . ?
C40 As C30 C32 -48.0(3) . . . . ?
Pd As C30 C32 167.6(3) . . . . ?
C4 As C30 C31 -169.1(3) . . . . ?
C40 As C30 C31 75.5(3) . . . . ?
Pd As C30 C31 -68.9(3) . . . . ?
C4 As C30 C33 -52.7(3) . . . . ?
C40 As C30 C33 -168.0(3) . . . . ?
Pd As C30 C33 47.5(3) . . . . ?
C4 As C40 C41 -38.1(8) . . . . ?
C30 As C40 C41 78.3(8) . . . . ?
Pd As C40 C41 -137.2(8) . . . . ?
C4 As C40 C43^ 174.4(8) . . . . ?
C30 As C40 C43^ -69.1(8) . . . . ?
Pd As C40 C43^ 75.4(8) . . . . ?
C4 As C40 C41^ -56.2(11) . . . . ?
C30 As C40 C41^ 60.2(11) . . . . ?
Pd As C40 C41^ -155.3(11) . . . . ?
C4 As C40 C42 83.4(7) . . . . ?
C30 As C40 C42 -160.2(6) . . . . ?
Pd As C40 C42 -15.7(7) . . . . ?
C4 As C40 C43 -159.1(7) . . . . ?
C30 As C40 C43 -42.7(7) . . . . ?
Pd As C40 C43 101.8(7) . . . . ?
C4 As C40 C42^ 61.9(7) . . . . ?
C30 As C40 C42^ 178.3(7) . . . . ?
Pd As C40 C42^ -37.2(7) . . . . ?
